data_7701368
loop_
_publ_author_name
'Gupta, Arvind Kumar Kumar'
'Orthaber, Andreas'

_publ_section_title
;
 Facile synthesis of silver alkynide cluster and coordination polymers
 using picolinic acid as co-ligand
;
_journal_name_full 'Dalton Transactions'
_journal_paper_doi 10.1039/C9DT03697K
_journal_year 2019
_chemical_formula_moiety 'C38 H50 Ag7 N2 O5, C F3 O3 S'
_chemical_formula_sum 'C39 H50 Ag7 F3 N2 O8 S'
_chemical_formula_weight 1518.96
_space_group_crystal_system orthorhombic
_space_group_IT_number 43
_space_group_name_Hall 'F 2 -2d'
_space_group_name_H-M_alt 'F d d 2'
_symmetry_space_group_name_Hall 'F 2 -2d'
_symmetry_space_group_name_H-M 'F d d 2'
_atom_sites_solution_hydrogens mixed
_atom_sites_solution_primary dual
_audit_creation_date 2019-03-06
_audit_creation_method
;
Olex2 1.2
(compiled 2018.05.29 svn.r3508 for OlexSys, GUI svn.r5506)
;
_audit_update_record
;
2019-03-11 deposited with the CCDC.    2019-10-14 downloaded from the CCDC.
;
_cell_angle_alpha 90
_cell_angle_beta 90
_cell_angle_gamma 90
_cell_formula_units_Z 16
_cell_length_a 38.814(6)
_cell_length_b 53.264(8)
_cell_length_c 9.9806(15)
_cell_measurement_reflns_used 7081
_cell_measurement_temperature 150(2)
_cell_measurement_theta_max 22.80
_cell_measurement_theta_min 2.23
_cell_volume 20634(5)
_computing_cell_refinement 'Bruker SAINT'
_computing_data_collection 'Bruker APEX2'
_computing_data_reduction 'Bruker SAINT'
_computing_molecular_graphics 'Olex2 (Dolomanov et al., 2009)'
_computing_publication_material 'Olex2 (Dolomanov et al., 2009)'
_computing_structure_refinement 'ShelXL (Sheldrick, 2015)'
_computing_structure_solution 'XT (Sheldrick, 2015)'
_diffrn_ambient_temperature 150.15
_diffrn_measured_fraction_theta_full 1.000
_diffrn_measured_fraction_theta_max 1.000
_diffrn_measurement_device_type 'Bruker APEX-II CCD'
_diffrn_measurement_method '\f and \w scans'
_diffrn_radiation_type MoK\a
_diffrn_radiation_wavelength 0.71073
_diffrn_reflns_av_R_equivalents 0.0880
_diffrn_reflns_av_unetI/netI 0.0717
_diffrn_reflns_Laue_measured_fraction_full 1.000
_diffrn_reflns_Laue_measured_fraction_max 1.000
_diffrn_reflns_limit_h_max 46
_diffrn_reflns_limit_h_min -46
_diffrn_reflns_limit_k_max 63
_diffrn_reflns_limit_k_min -63
_diffrn_reflns_limit_l_max 9
_diffrn_reflns_limit_l_min -11
_diffrn_reflns_number 41137
_diffrn_reflns_point_group_measured_fraction_full 0.935
_diffrn_reflns_point_group_measured_fraction_max 0.934
_diffrn_reflns_theta_full 25.242
_diffrn_reflns_theta_max 25.246
_diffrn_reflns_theta_min 1.529
_exptl_absorpt_coefficient_mu 2.697
_exptl_absorpt_correction_T_max 0.7457
_exptl_absorpt_correction_T_min 0.5329
_exptl_absorpt_correction_type multi-scan
_exptl_absorpt_process_details SADABS
_exptl_crystal_colour colourless
_exptl_crystal_colour_primary colourless
_exptl_crystal_density_diffrn 1.956
_exptl_crystal_description plate
_exptl_crystal_F_000 11744
_exptl_crystal_size_max 0.12
_exptl_crystal_size_mid 0.08
_exptl_crystal_size_min 0.02
_refine_diff_density_max 1.382
_refine_diff_density_min -1.133
_refine_diff_density_rms 0.207
_refine_ls_abs_structure_details
;
 Flack x determined using 2565 quotients [(I+)-(I-)]/[(I+)+(I-)]
 (Parsons, Flack and Wagner, Acta Cryst. B69 (2013) 249-259).
;
_refine_ls_abs_structure_Flack 0.07(3)
_refine_ls_extinction_method none
_refine_ls_goodness_of_fit_ref 1.119
_refine_ls_hydrogen_treatment mixed
_refine_ls_matrix_type full
_refine_ls_number_parameters 558
_refine_ls_number_reflns 8717
_refine_ls_number_restraints 61
_refine_ls_restrained_S_all 1.119
_refine_ls_R_factor_all 0.0768
_refine_ls_R_factor_gt 0.0645
_refine_ls_shift/su_max 0.001
_refine_ls_shift/su_mean 0.000
_refine_ls_structure_factor_coef Fsqd
_refine_ls_weighting_details 'w=1/[\s^2^(Fo^2^)+(0.0395P)^2^+944.1216P] where P=(Fo^2^+2Fc^2^)/3'
_refine_ls_weighting_scheme calc
_refine_ls_wR_factor_gt 0.1276
_refine_ls_wR_factor_ref 0.1321
_reflns_Friedel_coverage 0.759
_reflns_Friedel_fraction_full 0.861
_reflns_Friedel_fraction_max 0.860
_reflns_number_gt 7437
_reflns_number_total 8717
_reflns_threshold_expression 'I > 2\s(I)'
_cod_data_source_file c9dt03697k2.cif
_cod_data_source_block 1_a
_cod_database_code 7701368
_shelx_shelxl_version_number 2018/1
_shelx_space_group_comment
;
The symmetry employed for this shelxl refinement is uniquely defined
by the following loop, which should always be used as a source of
symmetry information in preference to the above space-group names.
They are only intended as comments.
;
_olex2_refinement_description
;
1. Fixed Uiso
 At 1.2 times of:
  All C(H) groups, All C(H,H) groups
 At 1.5 times of:
  All C(H,H,H) groups
2. Restrained distances
 O1S-C1S
 1.33 with sigma of 0.02
 C1S-C2S
 1.45 with sigma of 0.02
 O1S-H1S
 1.1 with sigma of 0.02
 S1-O1A \\sim S1-O2A \\sim S1-O3A
 with sigma of 0.02
3. Uiso/Uaniso restraints and constraints
Uanis(C1) \\sim Ueq, Uanis(C2) \\sim Ueq, Uanis(C7C) \\sim Ueq, Uanis(C24)
\\sim Ueq: with sigma of 0.005 and sigma for terminal atoms of 0.01
Uanis(C9) \\sim Ueq, Uanis(C6) \\sim Ueq: with sigma of 0.005 and sigma for
terminal atoms of 0.01
4.a Secondary CH2 refined with riding coordinates:
 C1S(H1SA,H1SB)
4.b Aromatic/amide H refined with riding coordinates:
 C1C(H1C), C2C(H2C), C3C(H3C), C4C(H4CA), C9C(H9C), C10C(H10D), C11C(H11D),
 C12C(H12D)
4.c Idealised Me refined as rotating group:
 C4(H4A,H4B,H4C), C5(H5A,H5B,H5C), C6(H6A,H6B,H6C), C10(H10A,H10B,H10C),
 C11(H11A,H11B,H11C), C12(H12A,H12B,H12C), C16(H16A,H16B,H16C), C17(H17A,H17B,
 H17C), C18(H18A,H18B,H18C), C22(H22A,H22B,H22C), C23(H23A,H23B,H23C), C24(H24A,
 H24B,H24C), C2S(H2SA,H2SB,H2SC)
;
_olex2_submission_special_instructions 'No special instructions were received'

loop_
_space_group_symop_operation_xyz
'x, y, z'
'-x, -y, z'
'x+1/4, -y+1/4, z+1/4'
'-x+1/4, y+1/4, z+1/4'
'x, y+1/2, z+1/2'
'-x, -y+1/2, z+1/2'
'x+1/4, -y+3/4, z+3/4'
'-x+1/4, y+3/4, z+3/4'
'x+1/2, y, z+1/2'
'-x+1/2, -y, z+1/2'
'x+3/4, -y+1/4, z+3/4'
'-x+3/4, y+1/4, z+3/4'
'x+1/2, y+1/2, z'
'-x+1/2, -y+1/2, z'
'x+3/4, -y+3/4, z+1/4'
'-x+3/4, y+3/4, z+1/4'

loop_
_atom_site_label
_atom_site_type_symbol
_atom_site_fract_x
_atom_site_fract_y
_atom_site_fract_z
_atom_site_U_iso_or_equiv
_atom_site_adp_type
_atom_site_occupancy
_atom_site_site_symmetry_order
_atom_site_calc_flag
_atom_site_refinement_flags_posn
_atom_site_refinement_flags_adp
Ag1 Ag 0.81435(4) 0.47217(3) 0.78773(17) 0.0307(4) Uani 1 1 d . .
Ag2 Ag 0.76002(4) 0.54619(3) 1.16729(17) 0.0317(4) Uani 1 1 d . .
Ag3 Ag 0.73957(4) 0.52805(3) 0.86838(18) 0.0281(4) Uani 1 1 d . .
Ag4 Ag 0.77137(4) 0.50471(2) 0.61947(17) 0.0265(4) Uani 1 1 d . .
Ag5 Ag 0.78641(4) 0.54907(3) 0.45408(18) 0.0331(4) Uani 1 1 d . .
Ag6 Ag 0.70819(4) 0.53608(3) 0.57780(17) 0.0306(4) Uani 1 1 d . .
Ag7 Ag 0.72119(4) 0.57254(3) 0.37293(19) 0.0328(4) Uani 1 1 d . .
C1 C 0.7899(5) 0.4676(3) 0.571(2) 0.023(4) Uani 1 1 d . U
C2 C 0.8091(5) 0.4528(4) 0.521(2) 0.029(5) Uani 1 1 d . U
C3 C 0.8336(6) 0.4331(4) 0.479(3) 0.045(6) Uani 1 1 d . .
C4 C 0.8305(6) 0.4105(4) 0.574(3) 0.048(7) Uani 1 1 d . .
H4A H 0.835821 0.415802 0.666156 0.073 Uiso 1 1 calc GR .
H4B H 0.846761 0.397412 0.546706 0.073 Uiso 1 1 calc GR .
H4C H 0.806974 0.403846 0.571004 0.073 Uiso 1 1 calc GR .
C5 C 0.8288(6) 0.4265(4) 0.335(3) 0.053(8) Uani 1 1 d . .
H5A H 0.806452 0.418332 0.322655 0.080 Uiso 1 1 calc GR .
H5B H 0.847235 0.415071 0.306771 0.080 Uiso 1 1 calc GR .
H5C H 0.829747 0.441831 0.280516 0.080 Uiso 1 1 calc GR .
C6 C 0.8704(5) 0.4445(4) 0.496(3) 0.042(6) Uani 1 1 d . U
H6A H 0.869307 0.462719 0.485076 0.063 Uiso 1 1 calc GR .
H6B H 0.885739 0.437298 0.428312 0.063 Uiso 1 1 calc GR .
H6C H 0.879162 0.440456 0.585703 0.063 Uiso 1 1 calc GR .
C7 C 0.7630(5) 0.5421(3) 0.675(2) 0.025(4) Uani 1 1 d . .
C8 C 0.7688(5) 0.5634(4) 0.710(2) 0.032(5) Uani 1 1 d . .
C9 C 0.7793(6) 0.5889(4) 0.767(2) 0.034(5) Uani 1 1 d . U
C10 C 0.8186(6) 0.5905(4) 0.756(3) 0.057(8) Uani 1 1 d . .
H10A H 0.827011 0.604541 0.809591 0.086 Uiso 1 1 calc GR .
H10B H 0.824986 0.593087 0.661566 0.086 Uiso 1 1 calc GR .
H10C H 0.828849 0.574802 0.787908 0.086 Uiso 1 1 calc GR .
C11 C 0.7690(6) 0.5931(3) 0.905(2) 0.037(6) Uani 1 1 d . .
H11A H 0.744120 0.590482 0.913797 0.055 Uiso 1 1 calc GR .
H11B H 0.774788 0.610291 0.931391 0.055 Uiso 1 1 calc GR .
H11C H 0.781194 0.581233 0.963658 0.055 Uiso 1 1 calc GR .
C12 C 0.7617(6) 0.6077(3) 0.672(2) 0.038(6) Uani 1 1 d . .
H12A H 0.739664 0.600767 0.641163 0.057 Uiso 1 1 calc GR .
H12B H 0.776587 0.610880 0.594485 0.057 Uiso 1 1 calc GR .
H12C H 0.757487 0.623540 0.719499 0.057 Uiso 1 1 calc GR .
C13 C 0.6731(5) 0.5591(3) 0.441(3) 0.036(6) Uani 1 1 d . .
C14 C 0.6429(5) 0.5608(3) 0.460(2) 0.024(5) Uani 1 1 d . .
C15 C 0.6049(5) 0.5637(4) 0.489(2) 0.027(5) Uani 1 1 d . .
C16 C 0.5923(6) 0.5424(6) 0.574(3) 0.073(10) Uani 1 1 d . .
H16A H 0.572847 0.548046 0.629151 0.110 Uiso 1 1 calc GR .
H16B H 0.610954 0.536596 0.632981 0.110 Uiso 1 1 calc GR .
H16C H 0.584840 0.528499 0.516663 0.110 Uiso 1 1 calc GR .
C17 C 0.5856(7) 0.5656(8) 0.371(4) 0.117(16) Uani 1 1 d . .
H17A H 0.563885 0.574345 0.389138 0.176 Uiso 1 1 calc GR .
H17B H 0.580572 0.548712 0.336351 0.176 Uiso 1 1 calc GR .
H17C H 0.598715 0.574976 0.303396 0.176 Uiso 1 1 calc GR .
C18 C 0.5965(8) 0.5886(6) 0.550(6) 0.15(2) Uani 1 1 d . .
H18A H 0.571409 0.590888 0.550828 0.223 Uiso 1 1 calc GR .
H18B H 0.607147 0.601970 0.497013 0.223 Uiso 1 1 calc GR .
H18C H 0.605255 0.589194 0.641953 0.223 Uiso 1 1 calc GR .
C19 C 0.7711(5) 0.5795(3) 0.303(2) 0.020(4) Uani 1 1 d . .
C20 C 0.7947(5) 0.5938(4) 0.282(3) 0.039(6) Uani 1 1 d . .
C21 C 0.8236(5) 0.6126(4) 0.259(3) 0.043(6) Uani 1 1 d . .
C22 C 0.8492(8) 0.6007(7) 0.168(3) 0.092(12) Uani 1 1 d . .
H22A H 0.839918 0.600143 0.076503 0.139 Uiso 1 1 calc GR .
H22B H 0.854140 0.583642 0.198551 0.139 Uiso 1 1 calc GR .
H22C H 0.870536 0.610616 0.168197 0.139 Uiso 1 1 calc GR .
C23 C 0.8355(8) 0.6216(7) 0.394(3) 0.099(14) Uani 1 1 d . .
H23A H 0.834667 0.607611 0.458087 0.149 Uiso 1 1 calc GR .
H23B H 0.820388 0.635118 0.425274 0.149 Uiso 1 1 calc GR .
H23C H 0.859185 0.627820 0.387467 0.149 Uiso 1 1 calc GR .
C24 C 0.8068(9) 0.6350(6) 0.187(4) 0.099(12) Uani 1 1 d . U
H24A H 0.821566 0.649859 0.196350 0.149 Uiso 1 1 calc GR .
H24B H 0.784223 0.638421 0.226246 0.149 Uiso 1 1 calc GR .
H24C H 0.804081 0.631071 0.091308 0.149 Uiso 1 1 calc GR .
N1 N 0.8544(4) 0.5049(3) 0.8006(18) 0.030(4) Uani 1 1 d . .
N2 N 0.6562(5) 0.4627(3) 0.9406(18) 0.032(4) Uani 1 1 d . .
C1C C 0.8851(6) 0.5054(4) 0.741(3) 0.048(7) Uani 1 1 d . .
H1C H 0.888281 0.493999 0.668454 0.058 Uiso 1 1 calc R .
C2C C 0.9121(6) 0.5201(4) 0.770(3) 0.044(6) Uani 1 1 d . .
H2C H 0.932804 0.519284 0.719541 0.053 Uiso 1 1 calc R .
C3C C 0.9088(6) 0.5360(4) 0.873(3) 0.045(6) Uani 1 1 d . .
H3C H 0.927655 0.546095 0.901100 0.055 Uiso 1 1 calc R .
C4C C 0.8763(5) 0.5374(4) 0.938(2) 0.032(5) Uani 1 1 d . .
H4CA H 0.872818 0.549240 1.008062 0.038 Uiso 1 1 calc R .
C5C C 0.8496(5) 0.5214(3) 0.900(2) 0.032(6) Uani 1 1 d . .
C6C C 0.8150(5) 0.5231(3) 0.962(2) 0.023(4) Uani 1 1 d . .
C7C C 0.6791(4) 0.4950(3) 0.780(2) 0.018(4) Uani 1 1 d . U
C8C C 0.6493(5) 0.4802(3) 0.839(2) 0.024(5) Uani 1 1 d . .
C9C C 0.6151(6) 0.4848(4) 0.797(3) 0.042(6) Uani 1 1 d . .
H9C H 0.610238 0.497608 0.733797 0.051 Uiso 1 1 calc R .
C10C C 0.5892(6) 0.4704(4) 0.850(3) 0.045(6) Uani 1 1 d . .
H10D H 0.566304 0.471777 0.816498 0.054 Uiso 1 1 calc R .
C11C C 0.5968(6) 0.4541(6) 0.951(3) 0.066(9) Uani 1 1 d . .
H11D H 0.578859 0.444862 0.993163 0.079 Uiso 1 1 calc R .
C12C C 0.6299(6) 0.4510(4) 0.993(3) 0.049(7) Uani 1 1 d . .
H12D H 0.634050 0.439665 1.064402 0.059 Uiso 1 1 calc R .
O1S O 0.7065(4) 0.6179(3) 0.376(3) 0.095(9) Uani 1 1 d D .
O1 O 0.7929(3) 0.5065(2) 0.9305(14) 0.022(3) Uani 1 1 d . .
O2 O 0.8104(4) 0.5404(2) 1.0416(15) 0.033(4) Uani 1 1 d . .
O3 O 0.6698(3) 0.5131(2) 0.7092(16) 0.034(4) Uani 1 1 d . .
O4 O 0.7082(3) 0.4897(2) 0.8148(15) 0.031(4) Uani 1 1 d . .
C1S C 0.6756(8) 0.6297(8) 0.380(4) 0.115(15) Uani 1 1 d D .
H1SA H 0.657566 0.618465 0.344365 0.138 Uiso 1 1 calc R .
H1SB H 0.676428 0.644954 0.323529 0.138 Uiso 1 1 calc R .
C2S C 0.6674(11) 0.6365(9) 0.513(5) 0.15(2) Uani 1 1 d D .
H2SA H 0.661764 0.621390 0.564733 0.231 Uiso 1 1 calc GR .
H2SB H 0.647560 0.647875 0.512962 0.231 Uiso 1 1 calc GR .
H2SC H 0.687196 0.644957 0.554291 0.231 Uiso 1 1 calc GR .
S1 S 0.7378(3) 0.6767(2) 0.864(2) 0.136(5) Uani 1 1 d D .
O1A O 0.7373(16) 0.6773(8) 0.714(3) 0.25(3) Uani 1 1 d D .
O2A O 0.7629(11) 0.6604(6) 0.929(7) 0.29(4) Uani 1 1 d D .
O3A O 0.7347(13) 0.7011(7) 0.930(6) 0.28(3) Uani 1 1 d D .
C1A C 0.7027(11) 0.6597(7) 0.908(6) 0.101(15) Uani 1 1 d . .
F1 F 0.6977(14) 0.6574(7) 1.038(4) 0.24(2) Uani 1 1 d . .
F2 F 0.6726(9) 0.6715(6) 0.870(4) 0.189(13) Uani 1 1 d . .
F3 F 0.7009(6) 0.6377(5) 0.858(3) 0.136(9) Uani 1 1 d . .
H1S H 0.730(2) 0.626(2) 0.420(14) 0.00(4) Uiso 1 1 d D .

loop_
_atom_site_aniso_label
_atom_site_aniso_U_11
_atom_site_aniso_U_22
_atom_site_aniso_U_33
_atom_site_aniso_U_23
_atom_site_aniso_U_13
_atom_site_aniso_U_12
Ag1 0.0348(9) 0.0180(7) 0.0394(11) -0.0032(7) -0.0103(7) -0.0006(7)
Ag2 0.0292(9) 0.0202(7) 0.0456(12) -0.0034(7) 0.0063(8) -0.0029(6)
Ag3 0.0234(8) 0.0257(7) 0.0351(10) 0.0009(7) 0.0028(7) -0.0037(6)
Ag4 0.0292(8) 0.0117(6) 0.0386(10) -0.0028(6) 0.0005(7) 0.0029(6)
Ag5 0.0355(9) 0.0228(8) 0.0410(12) -0.0002(7) 0.0120(8) 0.0012(7)
Ag6 0.0244(8) 0.0227(7) 0.0445(12) 0.0036(7) -0.0002(7) 0.0013(6)
Ag7 0.0239(8) 0.0221(7) 0.0523(12) 0.0005(8) 0.0099(8) -0.0026(6)
C1 0.028(6) 0.015(6) 0.026(7) -0.002(5) -0.005(5) 0.010(5)
C2 0.032(7) 0.025(6) 0.029(7) -0.013(6) 0.002(6) 0.004(6)
C3 0.048(14) 0.031(12) 0.055(19) -0.011(12) -0.008(13) 0.019(11)
C4 0.037(13) 0.037(13) 0.07(2) -0.015(12) 0.019(12) -0.001(10)
C5 0.046(14) 0.036(13) 0.08(2) -0.012(13) -0.001(14) 0.008(11)
C6 0.035(10) 0.046(10) 0.045(11) -0.014(9) -0.001(9) 0.025(8)
C7 0.028(7) 0.020(6) 0.028(7) 0.001(5) 0.002(6) -0.005(5)
C8 0.043(13) 0.026(11) 0.026(13) -0.007(9) 0.016(10) -0.001(9)
C9 0.040(7) 0.028(7) 0.034(8) -0.005(6) 0.007(6) 0.002(6)
C10 0.038(14) 0.023(11) 0.11(3) -0.013(13) -0.009(15) -0.015(10)
C11 0.078(17) 0.015(9) 0.017(13) 0.010(8) -0.009(11) -0.012(10)
C12 0.049(13) 0.013(9) 0.053(16) 0.005(9) 0.006(11) -0.005(9)
C13 0.034(13) 0.013(9) 0.062(17) 0.000(10) -0.003(11) 0.008(9)
C14 0.024(11) 0.010(9) 0.039(14) 0.002(8) -0.017(9) 0.000(7)
C15 0.021(6) 0.032(7) 0.029(7) 0.002(6) 0.001(6) 0.003(5)
C16 0.031(14) 0.09(2) 0.10(3) 0.025(19) -0.003(15) 0.018(14)
C17 0.037(16) 0.17(4) 0.15(4) 0.06(3) 0.02(2) 0.04(2)
C18 0.06(2) 0.08(2) 0.31(7) -0.11(4) 0.04(3) 0.006(18)
C19 0.019(6) 0.019(6) 0.023(7) 0.001(5) 0.004(5) -0.007(5)
C20 0.022(11) 0.027(11) 0.068(18) 0.001(11) 0.015(11) -0.001(9)
C21 0.022(11) 0.038(12) 0.068(19) 0.004(12) 0.012(11) -0.020(10)
C22 0.059(19) 0.16(3) 0.06(2) 0.00(2) 0.008(16) -0.06(2)
C23 0.08(2) 0.15(3) 0.07(3) -0.05(2) 0.029(18) -0.09(2)
C24 0.101(16) 0.085(15) 0.111(16) 0.012(12) 0.006(12) -0.021(12)
N1 0.032(10) 0.025(9) 0.032(12) -0.007(8) -0.013(8) -0.011(7)
N2 0.045(11) 0.025(9) 0.024(11) 0.012(8) 0.001(8) -0.005(8)
C1C 0.063(16) 0.034(13) 0.049(19) 0.008(11) 0.021(13) 0.000(12)
C2C 0.032(12) 0.039(13) 0.062(19) -0.016(12) 0.020(12) -0.002(10)
C3C 0.031(12) 0.044(13) 0.061(19) 0.006(13) -0.016(13) -0.002(10)
C4C 0.026(11) 0.040(12) 0.029(13) -0.007(10) 0.003(9) -0.009(9)
C5C 0.036(12) 0.011(9) 0.047(16) 0.007(9) -0.021(10) -0.007(8)
C6C 0.034(11) 0.005(8) 0.029(13) -0.001(8) -0.012(9) -0.002(8)
C7C 0.018(6) 0.019(6) 0.018(7) -0.006(5) -0.005(5) -0.004(5)
C8C 0.017(9) 0.018(9) 0.037(14) -0.004(8) -0.005(9) 0.010(7)
C9C 0.039(13) 0.037(12) 0.051(17) 0.001(11) -0.010(12) -0.004(10)
C10C 0.047(14) 0.041(13) 0.048(18) 0.021(12) 0.003(13) -0.003(11)
C11C 0.027(13) 0.09(2) 0.08(2) 0.016(18) -0.002(14) -0.026(14)
C12C 0.055(16) 0.047(14) 0.046(18) 0.018(12) 0.009(13) -0.021(12)
O1S 0.044(11) 0.033(9) 0.21(3) -0.008(14) -0.024(15) 0.014(8)
O1 0.012(6) 0.026(7) 0.028(8) -0.012(6) -0.003(6) 0.004(5)
O2 0.040(8) 0.012(6) 0.046(10) 0.006(6) 0.030(7) 0.000(6)
O3 0.026(7) 0.023(7) 0.054(11) 0.013(7) 0.010(7) -0.003(6)
O4 0.032(8) 0.012(6) 0.050(11) 0.004(6) -0.027(7) -0.001(6)
C1S 0.07(2) 0.12(3) 0.16(5) 0.00(3) 0.00(3) 0.04(2)
C2S 0.11(3) 0.17(5) 0.18(6) -0.09(4) 0.06(4) -0.06(3)
S1 0.090(8) 0.096(8) 0.223(17) -0.038(10) 0.015(10) 0.000(6)
O1A 0.45(8) 0.17(4) 0.12(4) -0.04(3) 0.07(4) -0.02(4)
O2A 0.21(4) 0.10(3) 0.54(11) -0.02(4) -0.17(6) 0.02(3)
O3A 0.26(5) 0.22(5) 0.35(8) -0.20(5) 0.02(5) 0.03(4)
C1A 0.09(3) 0.05(2) 0.16(5) -0.02(2) 0.01(3) 0.027(19)
F1 0.42(7) 0.17(3) 0.13(3) 0.03(3) 0.04(4) 0.01(4)
F2 0.18(3) 0.18(3) 0.20(4) -0.02(3) 0.05(3) 0.04(3)
F3 0.115(18) 0.13(2) 0.17(3) 0.01(2) 0.012(19) -0.001(16)

loop_
_atom_type_symbol
_atom_type_description
_atom_type_scat_dispersion_real
_atom_type_scat_dispersion_imag
_atom_type_scat_source
C C 0.0033 0.0016 'International Tables Vol C Tables 4.2.6.8 and 6.1.1.4'
H H 0.0000 0.0000 'International Tables Vol C Tables 4.2.6.8 and 6.1.1.4'
Ag Ag -0.8971 1.1015 'International Tables Vol C Tables 4.2.6.8 and 6.1.1.4'
F F 0.0171 0.0103 'International Tables Vol C Tables 4.2.6.8 and 6.1.1.4'
N N 0.0061 0.0033 'International Tables Vol C Tables 4.2.6.8 and 6.1.1.4'
O O 0.0106 0.0060 'International Tables Vol C Tables 4.2.6.8 and 6.1.1.4'
S S 0.1246 0.1234 'International Tables Vol C Tables 4.2.6.8 and 6.1.1.4'

loop_
_geom_angle_atom_site_label_1
_geom_angle_atom_site_label_2
_geom_angle_atom_site_label_3
_geom_angle
_geom_angle_site_symmetry_1
_geom_angle_site_symmetry_3
Ag4 Ag1 Ag2 57.68(5) . 10_664
Ag4 Ag1 Ag6 117.68(7) . 10_665
Ag6 Ag1 Ag2 93.01(6) 10_665 10_664
Ag7 Ag1 Ag2 55.93(5) 10_665 10_664
Ag7 Ag1 Ag4 112.66(7) 10_665 .
Ag7 Ag1 Ag6 57.61(5) 10_665 10_665
C1 Ag1 Ag2 44.3(5) . 10_664
C1 Ag1 Ag4 46.5(4) . .
C1 Ag1 Ag6 137.3(5) . 10_665
C1 Ag1 Ag7 89.7(4) . 10_665
C1 Ag1 O1 117.8(5) . .
C13 Ag1 Ag2 102.3(5) 10_665 10_664
C13 Ag1 Ag4 157.5(5) 10_665 .
C13 Ag1 Ag6 48.0(6) 10_665 10_665
C13 Ag1 Ag7 46.4(5) 10_665 10_665
C13 Ag1 C1 127.8(7) 10_665 .
C13 Ag1 N1 111.1(7) 10_665 .
C13 Ag1 O1 103.0(6) 10_665 .
N1 Ag1 Ag2 146.0(4) . 10_664
N1 Ag1 Ag4 88.3(4) . .
N1 Ag1 Ag6 104.2(4) . 10_665
N1 Ag1 Ag7 156.6(4) . 10_665
N1 Ag1 C1 113.0(6) . .
N1 Ag1 O1 68.9(5) . .
O1 Ag1 Ag2 97.8(3) . 10_664
O1 Ag1 Ag4 72.5(3) . .
O1 Ag1 Ag6 57.5(3) . 10_665
O1 Ag1 Ag7 106.3(3) . 10_665
Ag3 Ag2 Ag1 91.90(5) . 10_665
Ag4 Ag2 Ag1 55.44(5) 10_665 10_665
Ag4 Ag2 Ag3 59.04(5) 10_665 .
Ag4 Ag2 Ag5 109.31(7) 10_665 1_556
Ag5 Ag2 Ag1 88.08(6) 1_556 10_665
Ag5 Ag2 Ag3 164.77(7) 1_556 .
Ag7 Ag2 Ag1 55.13(5) 1_556 10_665
Ag7 Ag2 Ag3 131.91(7) 1_556 .
Ag7 Ag2 Ag4 109.68(7) 1_556 10_665
Ag7 Ag2 Ag5 59.09(6) 1_556 1_556
C1 Ag2 Ag1 46.5(5) 10_665 10_665
C1 Ag2 Ag3 46.1(5) 10_665 .
C1 Ag2 Ag4 45.6(4) 10_665 10_665
C1 Ag2 Ag5 134.3(5) 10_665 1_556
C1 Ag2 Ag7 90.8(5) 10_665 1_556
C1 Ag2 O2 116.0(6) 10_665 .
C19 Ag2 Ag1 100.5(5) 1_556 10_665
C19 Ag2 Ag3 145.9(5) 1_556 .
C19 Ag2 Ag4 151.0(5) 1_556 10_665
C19 Ag2 Ag5 48.5(5) 1_556 1_556
C19 Ag2 Ag7 45.7(5) 1_556 1_556
C19 Ag2 C1 131.5(6) 1_556 10_665
C19 Ag2 O2 105.3(6) 1_556 .
O2 Ag2 Ag1 153.2(3) . 10_665
O2 Ag2 Ag3 70.8(4) . .
O2 Ag2 Ag4 97.7(3) . 10_665
O2 Ag2 Ag5 103.3(4) . 1_556
O2 Ag2 Ag7 150.9(4) . 1_556
Ag4 Ag3 Ag2 140.92(6) . .
Ag4 Ag3 Ag2 56.86(5) 10_665 .
Ag4 Ag3 Ag4 119.25(5) . 10_665
Ag4 Ag3 Ag6 57.60(5) . .
Ag4 Ag3 Ag6 139.99(6) 10_665 .
Ag6 Ag3 Ag2 153.70(6) . .
C1 Ag3 Ag2 45.0(5) 10_665 .
C1 Ag3 Ag4 161.3(4) 10_665 .
C1 Ag3 Ag4 44.3(4) 10_665 10_665
C1 Ag3 Ag6 126.1(5) 10_665 .
C1 Ag3 C2 27.0(6) 10_665 10_665
C1 Ag3 C8 130.0(6) 10_665 .
C1 Ag3 O1 104.0(6) 10_665 .
C1 Ag3 O4 91.6(6) 10_665 .
C2 Ag3 Ag2 61.8(5) 10_665 .
C2 Ag3 Ag4 69.6(4) 10_665 10_665
C2 Ag3 Ag4 157.3(5) 10_665 .
C2 Ag3 Ag6 101.5(4) 10_665 .
C2 Ag3 C8 111.6(6) 10_665 .
C7 Ag3 Ag2 126.2(5) . .
C7 Ag3 Ag4 43.4(5) . .
C7 Ag3 Ag4 159.5(5) . 10_665
C7 Ag3 Ag6 47.9(5) . .
C7 Ag3 C1 154.7(6) . 10_665
C7 Ag3 C2 130.8(6) . 10_665
C7 Ag3 C8 26.3(6) . .
C7 Ag3 O1 91.8(6) . .
C7 Ag3 O4 106.8(6) . .
C8 Ag3 Ag2 103.2(5) . .
C8 Ag3 Ag4 157.9(5) . 10_665
C8 Ag3 Ag4 68.7(4) . .
C8 Ag3 Ag6 62.2(5) . .
O1 Ag3 Ag2 72.5(3) . .
O1 Ag3 Ag4 69.2(3) . 10_665
O1 Ag3 Ag4 70.8(3) . .
O1 Ag3 Ag6 128.3(3) . .
O1 Ag3 C2 130.0(5) . 10_665
O1 Ag3 C8 96.9(6) . .
O4 Ag3 Ag2 125.1(3) . .
O4 Ag3 Ag4 68.6(3) . 10_665
O4 Ag3 Ag4 71.4(4) . .
O4 Ag3 Ag6 73.8(3) . .
O4 Ag3 C2 95.4(6) . 10_665
O4 Ag3 C8 131.5(6) . .
O4 Ag3 O1 94.9(4) . .
Ag1 Ag4 Ag2 66.87(5) . 10_664
Ag1 Ag4 Ag3 90.26(7) . .
Ag1 Ag4 Ag3 102.07(6) . 10_664
Ag1 Ag4 Ag5 133.09(7) . .
Ag1 Ag4 Ag6 150.95(8) . .
Ag2 Ag4 Ag3 94.27(6) 10_664 .
Ag2 Ag4 Ag3 64.10(5) 10_664 10_664
Ag3 Ag4 Ag3 147.12(5) . 10_664
Ag5 Ag4 Ag2 153.24(8) . 10_664
Ag5 Ag4 Ag3 91.49(7) . 10_664
Ag5 Ag4 Ag3 102.17(6) . .
Ag5 Ag4 Ag6 68.69(5) . .
Ag6 Ag4 Ag2 101.13(6) . 10_664
Ag6 Ag4 Ag3 63.46(5) . .
Ag6 Ag4 Ag3 95.17(6) . 10_664
C1 Ag4 Ag1 53.1(6) . .
C1 Ag4 Ag2 49.2(5) . 10_664
C1 Ag4 Ag3 49.0(6) . 10_664
C1 Ag4 Ag3 134.0(6) . .
C1 Ag4 Ag5 122.8(6) . .
C1 Ag4 Ag6 138.8(5) . .
C7 Ag4 Ag1 120.0(6) . .
C7 Ag4 Ag2 138.8(5) . 10_664
C7 Ag4 Ag3 137.0(6) . 10_664
C7 Ag4 Ag3 48.1(6) . .
C7 Ag4 Ag5 54.1(6) . .
C7 Ag4 Ag6 51.6(5) . .
C7 Ag4 C1 169.4(7) . .
Ag2 Ag5 Ag6 91.79(6) 1_554 .
Ag4 Ag5 Ag2 114.87(7) . 1_554
Ag4 Ag5 Ag6 56.44(5) . .
Ag7 Ag5 Ag2 58.14(6) . 1_554
Ag7 Ag5 Ag4 109.00(6) . .
Ag7 Ag5 Ag6 53.73(5) . .
C7 Ag5 Ag2 136.4(5) . 1_554
C7 Ag5 Ag4 44.6(4) . .
C7 Ag5 Ag6 44.7(5) . .
C7 Ag5 Ag7 89.6(5) . .
C7 Ag5 O4 114.3(5) . 10_664
C19 Ag5 Ag2 47.8(5) . 1_554
C19 Ag5 Ag4 152.3(4) . .
C19 Ag5 Ag6 98.8(5) . .
C19 Ag5 Ag7 45.1(5) . .
C19 Ag5 C7 127.8(6) . .
C19 Ag5 N2 113.7(6) . 10_664
C19 Ag5 O4 103.8(6) . 10_664
N2 Ag5 Ag2 104.8(4) 10_664 1_554
N2 Ag5 Ag4 90.4(4) 10_664 .
N2 Ag5 Ag6 146.8(4) 10_664 .
N2 Ag5 Ag7 158.0(5) 10_664 .
N2 Ag5 C7 111.9(7) 10_664 .
N2 Ag5 O4 70.4(5) 10_664 10_664
O4 Ag5 Ag2 57.5(4) 10_664 1_554
O4 Ag5 Ag4 70.4(3) 10_664 .
O4 Ag5 Ag6 96.3(3) 10_664 .
O4 Ag5 Ag7 105.7(3) 10_664 .
Ag1 Ag6 Ag3 162.92(6) 10_664 .
Ag1 Ag6 Ag5 86.55(6) 10_664 .
Ag3 Ag6 Ag5 90.97(6) . .
Ag4 Ag6 Ag1 106.59(7) . 10_664
Ag4 Ag6 Ag3 58.94(5) . .
Ag4 Ag6 Ag5 54.87(5) . .
Ag7 Ag6 Ag1 58.11(5) . 10_664
Ag7 Ag6 Ag3 132.52(7) . .
Ag7 Ag6 Ag4 109.45(7) . .
Ag7 Ag6 Ag5 55.76(5) . .
C7 Ag6 Ag1 131.7(5) . 10_664
C7 Ag6 Ag3 45.4(5) . .
C7 Ag6 Ag4 44.0(4) . .
C7 Ag6 Ag5 46.0(5) . .
C7 Ag6 Ag7 92.4(5) . .
C13 Ag6 Ag1 48.7(6) . 10_664
C13 Ag6 Ag3 147.9(6) . .
C13 Ag6 Ag4 150.4(6) . .
C13 Ag6 Ag5 102.0(6) . .
C13 Ag6 Ag7 46.7(6) . .
C13 Ag6 C7 135.2(7) . .
C13 Ag6 O3 103.7(7) . .
O3 Ag6 Ag1 105.9(4) . 10_664
O3 Ag6 Ag3 70.2(4) . .
O3 Ag6 Ag4 98.8(3) . .
O3 Ag6 Ag5 153.5(3) . .
O3 Ag6 Ag7 150.4(4) . .
O3 Ag6 C7 114.7(6) . .
Ag1 Ag7 Ag2 68.94(6) 10_664 1_554
Ag1 Ag7 Ag5 98.17(6) 10_664 .
Ag2 Ag7 Ag5 62.77(6) 1_554 .
Ag6 Ag7 Ag1 64.28(6) . 10_664
Ag6 Ag7 Ag2 105.54(6) . 1_554
Ag6 Ag7 Ag5 70.51(6) . .
C13 Ag7 Ag1 52.4(6) . 10_664
C13 Ag7 Ag2 121.4(6) . 1_554
C13 Ag7 Ag5 122.0(6) . .
C13 Ag7 Ag6 52.1(6) . .
C13 Ag7 O1S 97.1(7) . .
C19 Ag7 Ag1 119.4(5) . 10_664
C19 Ag7 Ag2 50.9(5) . 1_554
C19 Ag7 Ag5 51.0(5) . .
C19 Ag7 Ag6 121.5(5) . .
C19 Ag7 C13 170.3(7) . .
C19 Ag7 O1S 92.5(7) . .
O1S Ag7 Ag1 134.3(5) . 10_664
O1S Ag7 Ag2 126.7(7) . 1_554
O1S Ag7 Ag5 127.5(4) . .
O1S Ag7 Ag6 127.6(7) . .
Ag2 C1 Ag1 89.2(7) 10_664 .
Ag2 C1 Ag3 88.9(7) 10_664 10_664
Ag3 C1 Ag1 167.1(8) 10_664 .
Ag4 C1 Ag1 80.5(6) . .
Ag4 C1 Ag2 85.2(7) . 10_664
Ag4 C1 Ag3 86.7(6) . 10_664
C2 C1 Ag1 101.5(15) . .
C2 C1 Ag2 119.3(15) . 10_664
C2 C1 Ag3 90.5(16) . 10_664
C2 C1 Ag4 155.3(17) . .
C1 C2 Ag3 62.5(13) . 10_664
C1 C2 C3 172(2) . .
C3 C2 Ag3 125.3(15) . 10_664
C2 C3 C4 110(2) . .
C2 C3 C5 111(2) . .
C2 C3 C6 106.7(17) . .
C4 C3 C6 107.9(19) . .
C5 C3 C4 114(2) . .
C5 C3 C6 108(2) . .
C3 C4 H4A 109.5 . .
C3 C4 H4B 109.5 . .
C3 C4 H4C 109.5 . .
H4A C4 H4B 109.5 . .
H4A C4 H4C 109.5 . .
H4B C4 H4C 109.5 . .
C3 C5 H5A 109.5 . .
C3 C5 H5B 109.5 . .
C3 C5 H5C 109.5 . .
H5A C5 H5B 109.5 . .
H5A C5 H5C 109.5 . .
H5B C5 H5C 109.5 . .
C3 C6 H6A 109.5 . .
C3 C6 H6B 109.5 . .
C3 C6 H6C 109.5 . .
H6A C6 H6B 109.5 . .
H6A C6 H6C 109.5 . .
H6B C6 H6C 109.5 . .
Ag3 C7 Ag5 169.3(9) . .
Ag3 C7 Ag6 86.7(6) . .
Ag4 C7 Ag3 88.5(7) . .
Ag4 C7 Ag5 81.3(7) . .
Ag4 C7 Ag6 84.5(6) . .
Ag6 C7 Ag5 89.3(7) . .
C8 C7 Ag3 97.7(16) . .
C8 C7 Ag4 160.3(18) . .
C8 C7 Ag5 93.0(15) . .
C8 C7 Ag6 114.4(16) . .
C7 C8 Ag3 56.0(13) . .
C7 C8 C9 173(2) . .
C9 C8 Ag3 120.8(14) . .
C8 C9 C12 103.2(18) . .
C10 C9 C8 106.7(17) . .
C10 C9 C12 111.1(19) . .
C11 C9 C8 114.6(18) . .
C11 C9 C10 110(2) . .
C11 C9 C12 111.2(17) . .
C9 C10 H10A 109.5 . .
C9 C10 H10B 109.5 . .
C9 C10 H10C 109.5 . .
H10A C10 H10B 109.5 . .
H10A C10 H10C 109.5 . .
H10B C10 H10C 109.5 . .
C9 C11 H11A 109.5 . .
C9 C11 H11B 109.5 . .
C9 C11 H11C 109.5 . .
H11A C11 H11B 109.5 . .
H11A C11 H11C 109.5 . .
H11B C11 H11C 109.5 . .
C9 C12 H12A 109.5 . .
C9 C12 H12B 109.5 . .
C9 C12 H12C 109.5 . .
H12A C12 H12B 109.5 . .
H12A C12 H12C 109.5 . .
H12B C12 H12C 109.5 . .
Ag6 C13 Ag1 83.3(6) . 10_664
Ag7 C13 Ag1 81.2(8) . 10_664
Ag7 C13 Ag6 81.2(7) . .
C14 C13 Ag1 111.6(16) . 10_664
C14 C13 Ag6 122.2(18) . .
C14 C13 Ag7 153.5(16) . .
C13 C14 C15 177(2) . .
C16 C15 C14 110.7(17) . .
C17 C15 C14 111(2) . .
C17 C15 C16 111(2) . .
C17 C15 C18 99(3) . .
C18 C15 C14 112.6(19) . .
C18 C15 C16 112(3) . .
C15 C16 H16A 109.5 . .
C15 C16 H16B 109.5 . .
C15 C16 H16C 109.5 . .
H16A C16 H16B 109.5 . .
H16A C16 H16C 109.5 . .
H16B C16 H16C 109.5 . .
C15 C17 H17A 109.5 . .
C15 C17 H17B 109.5 . .
C15 C17 H17C 109.5 . .
H17A C17 H17B 109.5 . .
H17A C17 H17C 109.5 . .
H17B C17 H17C 109.5 . .
C15 C18 H18A 109.5 . .
C15 C18 H18B 109.5 . .
C15 C18 H18C 109.5 . .
H18A C18 H18B 109.5 . .
H18A C18 H18C 109.5 . .
H18B C18 H18C 109.5 . .
Ag2 C19 Ag5 83.6(6) 1_554 .
Ag7 C19 Ag2 83.5(6) . 1_554
Ag7 C19 Ag5 83.9(6) . .
C20 C19 Ag2 122.2(17) . 1_554
C20 C19 Ag5 111.3(16) . .
C20 C19 Ag7 150.4(16) . .
C19 C20 C21 178(2) . .
C20 C21 C24 106(2) . .
C22 C21 C20 108(2) . .
C22 C21 C23 118(2) . .
C22 C21 C24 109(3) . .
C23 C21 C20 107(2) . .
C23 C21 C24 108(3) . .
C21 C22 H22A 109.5 . .
C21 C22 H22B 109.5 . .
C21 C22 H22C 109.5 . .
H22A C22 H22B 109.5 . .
H22A C22 H22C 109.5 . .
H22B C22 H22C 109.5 . .
C21 C23 H23A 109.5 . .
C21 C23 H23B 109.5 . .
C21 C23 H23C 109.5 . .
H23A C23 H23B 109.5 . .
H23A C23 H23C 109.5 . .
H23B C23 H23C 109.5 . .
C21 C24 H24A 109.5 . .
C21 C24 H24B 109.5 . .
C21 C24 H24C 109.5 . .
H24A C24 H24B 109.5 . .
H24A C24 H24C 109.5 . .
H24B C24 H24C 109.5 . .
C1C N1 Ag1 125.9(15) . .
C1C N1 C5C 116.3(18) . .
C5C N1 Ag1 115.9(13) . .
C8C N2 Ag5 114.0(12) . 10_665
C12C N2 Ag5 127.0(15) . 10_665
C12C N2 C8C 116.9(19) . .
N1 C1C H1C 116.1 . .
N1 C1C C2C 128(2) . .
C2C C1C H1C 116.1 . .
C1C C2C H2C 121.1 . .
C3C C2C C1C 118(2) . .
C3C C2C H2C 121.1 . .
C2C C3C H3C 121.0 . .
C2C C3C C4C 118(2) . .
C4C C3C H3C 121.0 . .
C3C C4C H4CA 119.9 . .
C5C C4C C3C 120(2) . .
C5C C4C H4CA 119.9 . .
N1 C5C C4C 120(2) . .
N1 C5C C6C 118.3(16) . .
C4C C5C C6C 121.6(19) . .
O1 C6C C5C 118.0(16) . .
O2 C6C C5C 116.5(16) . .
O2 C6C O1 125.4(19) . .
O3 C7C C8C 113.6(15) . .
O4 C7C C8C 118.4(17) . .
O4 C7C O3 127.5(17) . .
N2 C8C C7C 118.6(16) . .
N2 C8C C9C 120.8(19) . .
C9C C8C C7C 120.5(18) . .
C8C C9C H9C 120.7 . .
C10C C9C C8C 119(2) . .
C10C C9C H9C 120.7 . .
C9C C10C H10D 120.7 . .
C11C C10C C9C 119(2) . .
C11C C10C H10D 120.7 . .
C10C C11C H11D 119.7 . .
C12C C11C C10C 121(2) . .
C12C C11C H11D 119.7 . .
N2 C12C C11C 124(2) . .
N2 C12C H12D 117.9 . .
C11C C12C H12D 117.9 . .
Ag7 O1S H1S 101(7) . .
C1S O1S Ag7 131(2) . .
C1S O1S H1S 123(8) . .
Ag3 O1 Ag1 119.2(5) . .
C6C O1 Ag1 115.4(11) . .
C6C O1 Ag3 108.1(11) . .
C6C O2 Ag2 124.5(12) . .
C7C O3 Ag6 122.6(12) . .
Ag3 O4 Ag5 122.0(5) . 10_665
C7C O4 Ag3 109.6(11) . .
C7C O4 Ag5 115.3(12) . 10_665
O1S C1S H1SA 109.6 . .
O1S C1S H1SB 109.6 . .
O1S C1S C2S 110(3) . .
H1SA C1S H1SB 108.1 . .
C2S C1S H1SA 109.6 . .
C2S C1S H1SB 109.6 . .
C1S C2S H2SA 109.5 . .
C1S C2S H2SB 109.5 . .
C1S C2S H2SC 109.5 . .
H2SA C2S H2SB 109.5 . .
H2SA C2S H2SC 109.5 . .
H2SB C2S H2SC 109.5 . .
O1A S1 C1A 105(3) . .
O2A S1 O1A 118(4) . .
O2A S1 O3A 113(3) . .
O2A S1 C1A 96(3) . .
O3A S1 O1A 115(3) . .
O3A S1 C1A 107(3) . .
F1 C1A S1 115(4) . .
F1 C1A F2 101(4) . .
F2 C1A S1 112(3) . .
F3 C1A S1 115(3) . .
F3 C1A F1 107(4) . .
F3 C1A F2 105(4) . .

loop_
_geom_bond_atom_site_label_1
_geom_bond_atom_site_label_2
_geom_bond_distance
_geom_bond_site_symmetry_2
Ag1 Ag2 3.276(2) 10_664
Ag1 Ag4 2.934(2) .
Ag1 Ag6 3.056(3) 10_665
Ag1 Ag7 2.880(2) 10_665
Ag1 C1 2.38(2) .
Ag1 C13 2.31(2) 10_665
Ag1 N1 2.338(15) .
Ag1 O1 2.464(12) .
Ag2 Ag3 3.235(2) .
Ag2 Ag4 3.011(2) 10_665
Ag2 Ag5 3.044(3) 1_556
Ag2 Ag7 2.908(2) 1_556
Ag2 C1 2.29(2) 10_665
Ag2 C19 2.270(18) 1_556
Ag2 O2 2.343(13) .
Ag3 Ag4 3.083(2) 10_665
Ag3 Ag4 3.040(2) .
Ag3 Ag6 3.174(2) .
Ag3 C1 2.33(2) 10_665
Ag3 C2 2.63(2) 10_665
Ag3 C7 2.26(2) .
Ag3 C8 2.71(2) .
Ag3 O1 2.445(12) .
Ag3 O4 2.436(12) .
Ag4 Ag5 2.941(2) .
Ag4 Ag6 2.996(2) .
Ag4 C1 2.157(16) .
Ag4 C7 2.090(18) .
Ag5 Ag6 3.350(2) .
Ag5 Ag7 2.937(2) .
Ag5 C7 2.41(2) .
Ag5 C19 2.294(19) .
Ag5 N2 2.316(18) 10_664
Ag5 O4 2.498(12) 10_664
Ag6 Ag7 2.865(2) .
Ag6 C7 2.36(2) .
Ag6 C13 2.29(2) .
Ag6 O3 2.331(13) .
Ag7 C13 2.11(2) .
Ag7 C19 2.093(18) .
Ag7 O1S 2.484(16) .
C1 C2 1.20(3) .
C2 C3 1.47(3) .
C3 C4 1.54(3) .
C3 C5 1.50(4) .
C3 C6 1.56(3) .
C4 H4A 0.9800 .
C4 H4B 0.9800 .
C4 H4C 0.9800 .
C5 H5A 0.9800 .
C5 H5B 0.9800 .
C5 H5C 0.9800 .
C6 H6A 0.9800 .
C6 H6B 0.9800 .
C6 H6C 0.9800 .
C7 C8 1.21(3) .
C8 C9 1.53(3) .
C9 C10 1.53(3) .
C9 C11 1.45(3) .
C9 C12 1.54(3) .
C10 H10A 0.9800 .
C10 H10B 0.9800 .
C10 H10C 0.9800 .
C11 H11A 0.9800 .
C11 H11B 0.9800 .
C11 H11C 0.9800 .
C12 H12A 0.9800 .
C12 H12B 0.9800 .
C12 H12C 0.9800 .
C13 C14 1.19(3) .
C14 C15 1.51(3) .
C15 C16 1.50(3) .
C15 C17 1.41(4) .
C15 C18 1.49(3) .
C16 H16A 0.9800 .
C16 H16B 0.9800 .
C16 H16C 0.9800 .
C17 H17A 0.9800 .
C17 H17B 0.9800 .
C17 H17C 0.9800 .
C18 H18A 0.9800 .
C18 H18B 0.9800 .
C18 H18C 0.9800 .
C19 C20 1.21(3) .
C20 C21 1.52(3) .
C21 C22 1.49(4) .
C21 C23 1.51(4) .
C21 C24 1.54(4) .
C22 H22A 0.9800 .
C22 H22B 0.9800 .
C22 H22C 0.9800 .
C23 H23A 0.9800 .
C23 H23B 0.9800 .
C23 H23C 0.9800 .
C24 H24A 0.9800 .
C24 H24B 0.9800 .
C24 H24C 0.9800 .
N1 C1C 1.33(3) .
N1 C5C 1.34(3) .
N2 C8C 1.40(2) .
N2 C12C 1.31(3) .
C1C H1C 0.9500 .
C1C C2C 1.34(3) .
C2C H2C 0.9500 .
C2C C3C 1.33(3) .
C3C H3C 0.9500 .
C3C C4C 1.42(3) .
C4C H4CA 0.9500 .
C4C C5C 1.40(3) .
C5C C6C 1.48(3) .
C6C O1 1.27(2) .
C6C O2 1.23(2) .
C7C C8C 1.52(3) .
C7C O3 1.25(2) .
C7C O4 1.22(2) .
C8C C9C 1.41(3) .
C9C H9C 0.9500 .
C9C C10C 1.37(3) .
C10C H10D 0.9500 .
C10C C11C 1.37(4) .
C11C H11D 0.9500 .
C11C C12C 1.36(3) .
C12C H12D 0.9500 .
O1S C1S 1.35(2) .
O1S H1S 1.09(3) .
C1S H1SA 0.9900 .
C1S H1SB 0.9900 .
C1S C2S 1.41(3) .
C2S H2SA 0.9800 .
C2S H2SB 0.9800 .
C2S H2SC 0.9800 .
S1 O1A 1.50(3) .
S1 O2A 1.45(3) .
S1 O3A 1.46(3) .
S1 C1A 1.69(4) .
C1A F1 1.31(5) .
C1A F2 1.38(5) .
C1A F3 1.28(4) .
